data_4310361
loop_
_publ_author_name
'S\'ebastien Richeter'
'Christophe Jeandon'
'Jean-Paul Gisselbrecht'
'Roland Graff'
'Romain Ruppert'
'Henry J. Callot'

_publ_section_title
;
 Synthesis of New Porphyrins with Peripheral Conjugated Chelates and Their
 Use for the Preparation of Porphyrin Dimers Linked by Metal Ions
;
_journal_name_full 'Inorganic Chemistry'
_journal_page_first 251
_journal_page_last 263
_journal_paper_doi 10.1021/ic035203d
_journal_volume 43
_journal_year 2004
_chemical_formula_moiety 'C45 H29 Cl2 N5 Ni'
_chemical_formula_sum 'C45 H29 Cl2 N5 Ni'
_chemical_formula_weight 769.38
_space_group_IT_number 2
_symmetry_cell_setting triclinic
_symmetry_space_group_name_Hall '-P 1'
_symmetry_space_group_name_H-M 'P -1'
_audit_creation_date 25-04-02
_cell_angle_alpha 102.178(5)
_cell_angle_beta 92.441(5)
_cell_angle_gamma 97.380(5)
_cell_formula_units_Z 2
_cell_length_a 10.2958(2)
_cell_length_b 10.5646(3)
_cell_length_c 16.7828(5)
_cell_measurement_reflns_used 13037
_cell_measurement_temperature 173
_cell_measurement_theta_max 29.1
_cell_measurement_theta_min 1.4
_cell_volume 1765.04(9)
_computing_publication_material CIFGEN_IN_OpenMoleN_(_1997)
_computing_structure_refinement LSFM_OpenMoleN_(_1997)
_computing_structure_solution Direct_methods_(SIR,_Burla_et_al.,_1989)
_diffrn_ambient_temperature 173
_diffrn_measurement_details
;
  13037 reflections were collected using program Collect
 ("Collect" Data collection software, Nonius B.V., 1998)
 The conditions were as follow : crystal to detector distance =  36. mm.
 Scan angle =  1.7 deg 1 scans of  100 sec per frame.
 Data collection was divided into  2 set(s)
 with the following starting angles and number of frames :
 Set 1 Theta =    7.80 Omega =    0.00 Kappa =    0.00   91 frames
 Set 2 Theta =   -7.20 Kappa = -167.00 Phi   =    0.00   21 frames
 Friedel pairs were averaged. Internal R = 0.03
;
_diffrn_measurement_device_type KappaCCD
_diffrn_measurement_method '\p scans'
_diffrn_radiation_monochromator graphite
_diffrn_radiation_type Mo-K\a
_diffrn_radiation_wavelength 0.71073
_diffrn_reflns_av_R_equivalents 0.030
_diffrn_reflns_av_sigmaI/netI 0.333
_diffrn_reflns_limit_h_max 14
_diffrn_reflns_limit_h_min -14
_diffrn_reflns_limit_k_max 14
_diffrn_reflns_limit_k_min -10
_diffrn_reflns_limit_l_max 22
_diffrn_reflns_limit_l_min -22
_diffrn_reflns_number 13037
_diffrn_reflns_theta_max 29.10
_diffrn_reflns_theta_min 2.5
_diffrn_source xray_tube
_diffrn_standards_decay_% 0
_exptl_absorpt_coefficient_mu 0.743
_exptl_absorpt_correction_T_max 1.0000
_exptl_absorpt_correction_T_min 0.9610
_exptl_absorpt_correction_type refdelf_(Walker_&_Stuart,_1983)
_exptl_crystal_colour green
_exptl_crystal_density_diffrn 1.45
_exptl_crystal_density_method none
_exptl_crystal_description prism
_exptl_crystal_F_000 792
_exptl_crystal_size_max 0.10
_exptl_crystal_size_mid 0.08
_exptl_crystal_size_min 0.08
_refine_diff_density_max 0.907
_refine_diff_density_min -0.163
_refine_ls_extinction_method none
_refine_ls_goodness_of_fit_all 2.114
_refine_ls_goodness_of_fit_ref 1.248
_refine_ls_hydrogen_treatment noref
_refine_ls_matrix_type full
_refine_ls_number_constraints 0
_refine_ls_number_parameters 478
_refine_ls_number_reflns 6790
_refine_ls_number_restraints 4
_refine_ls_R_factor_all 0.101
_refine_ls_R_factor_gt 0.068
_refine_ls_shift/esd_mean 0.000
_refine_ls_shift/su_max 0.004
_refine_ls_structure_factor_coef F
_refine_ls_weighting_scheme sigma
_refine_ls_wR_factor_all 0.145
_refine_ls_wR_factor_ref 0.086
_reflns_number_gt 6790
_reflns_number_total 9378
_reflns_threshold_expression >3.0\s(I)
_cod_data_source_file ic035203dsi20031020_110220.cif
_cod_data_source_block st1141
_cod_depositor_comments
;
 Marking attached hydrogen atoms.

 Antanas Vaitkus,
 2018-01-29
;
_cod_original_cell_volume 1765.04(8)
_cod_database_code 4310361

loop_
_symmetry_equiv_pos_as_xyz
x,y,z
-x,-y,-z

loop_
_atom_site_label
_atom_site_fract_x
_atom_site_fract_y
_atom_site_fract_z
_atom_site_U_iso_or_equiv
_atom_site_adp_type
_atom_site_calc_flag
_atom_site_calc_attached_atom
_atom_site_type_symbol
_atom_site_attached_hydrogens
NI 0.86443(4) 0.05532(4) 0.17705(3) 0.0163(2) Uani ? ? Ni 0
C1 0.7441(3) -0.2106(3) 0.1003(2) 0.019(1) Uani ? ? C 0
C2 0.6804(4) -0.2874(4) 0.0252(2) 0.024(2) Uani ? ? C 0
C3 0.6676(4) -0.2059(4) -0.0272(2) 0.023(2) Uani ? ? C 0
C4 0.7332(3) -0.0810(3) 0.0151(2) 0.019(2) Uani ? ? C 0
C5 0.7707(3) 0.0221(3) -0.0225(2) 0.020(1) Uani ? ? C 0
C6 0.8662(3) 0.1252(3) 0.0148(2) 0.019(1) Uani ? ? C 0
C7 0.9331(4) 0.2179(4) -0.0267(2) 0.023(2) Uani ? ? C 0
C8 1.0232(4) 0.2976(4) 0.0276(2) 0.023(2) Uani ? ? C 0
C9 1.0103(3) 0.2591(3) 0.1046(2) 0.020(2) Uani ? ? C 0
C10 1.0740(4) 0.3282(3) 0.1786(2) 0.021(2) Uani ? ? C 0
C11 1.0330(4) 0.3036(4) 0.2527(2) 0.022(2) Uani ? ? C 0
C12 1.0619(5) 0.3957(4) 0.3297(3) 0.030(2) Uani ? ? C 0
C13 0.9902(5) 0.3464(4) 0.3849(3) 0.030(2) Uani ? ? C 0
C14 0.9212(4) 0.2222(4) 0.3433(2) 0.024(2) Uani ? ? C 0
C15 0.8479(4) 0.1341(4) 0.3805(2) 0.024(2) Uani ? ? C 0
C16 0.8012(4) 0.0073(4) 0.3395(2) 0.025(2) Uani ? ? C 0
C17 0.7454(5) -0.0930(4) 0.3780(3) 0.034(2) Uani ? ? C 0
C18 0.7310(5) -0.2070(4) 0.3210(3) 0.032(2) Uani ? ? C 0
C19 0.7740(4) -0.1767(4) 0.2463(2) 0.023(2) Uani ? ? C 0
C20 0.7562(4) -0.2630(3) 0.1691(2) 0.021(2) Uani ? ? C 0
C21 0.7351(4) -0.4053(4) 0.1565(2) 0.022(2) Uani ? ? C 0
C22 0.7697(4) -0.4726(4) 0.2155(3) 0.032(2) Uani ? ? C 0
C23 0.7392(5) -0.6077(4) 0.2034(3) 0.038(2) Uani ? ? C 0
C24 0.6773(4) -0.6789(4) 0.1291(3) 0.033(2) Uani ? ? C 0
C25 0.6490(4) -0.6172(4) 0.0675(3) 0.031(2) Uani ? ? C 0
C26 0.6779(4) -0.4812(4) 0.0797(3) 0.028(2) Uani ? ? C 0
C27 0.7152(4) 0.0114(3) -0.1078(2) 0.021(2) Uani ? ? C 0
C28 0.5831(4) 0.0236(4) -0.1221(3) 0.027(2) Uani ? ? C 0
C29 0.5295(4) 0.0093(5) -0.2017(3) 0.035(2) Uani ? ? C 0
C30 0.6061(5) -0.0175(5) -0.2667(3) 0.039(2) Uani ? ? C 0
C31 0.7362(5) -0.0306(5) -0.2534(3) 0.037(2) Uani ? ? C 0
C32 0.7912(4) -0.0160(4) -0.1745(3) 0.029(2) Uani ? ? C 0
C33 1.1843(4) 0.4358(4) 0.1813(2) 0.022(2) Uani ? ? C 0
C34 1.1710(4) 0.5474(4) 0.1511(3) 0.026(2) Uani ? ? C 0
C35 1.2792(4) 0.6423(4) 0.1536(3) 0.028(2) Uani ? ? C 0
C36 1.4001(4) 0.6280(4) 0.1863(3) 0.028(2) Uani ? ? C 0
C37 1.4141(4) 0.5185(4) 0.2171(3) 0.029(2) Uani ? ? C 0
C38 1.3075(4) 0.4238(4) 0.2150(3) 0.027(2) Uani ? ? C 0
C39 0.8286(5) 0.1726(4) 0.4700(2) 0.030(2) Uani ? ? C 0
C40 0.9290(6) 0.1756(6) 0.5275(3) 0.045(3) Uani ? ? C 0
C41 0.9084(7) 0.2059(7) 0.6110(3) 0.054(3) Uani ? ? C 0
C42 0.7898(7) 0.2334(6) 0.6358(3) 0.054(3) Uani ? ? C 0
C43 0.6888(7) 0.2319(7) 0.5798(4) 0.070(4) Uani ? ? C 0
C44 0.7084(6) 0.2008(6) 0.4961(3) 0.054(3) Uani ? ? C 0
N1 0.7754(3) -0.0837(3) 0.0941(2) 0.019(1) Uani ? ? N 0
N2 0.9153(3) 0.1507(3) 0.0956(2) 0.018(1) Uani ? ? N 0
N3 0.9465(3) 0.1979(3) 0.2615(2) 0.021(1) Uani ? ? N 0
N4 0.8146(3) -0.0441(3) 0.2578(2) 0.021(1) Uani ? ? N 0
N5 0.6465(4) -0.4189(3) 0.0173(2) 0.028(2) Uani ? ? N 0
C45 1.290(1) 0.443(1) 0.5026(8) 0.183(9) Uani ? ? C 2
CL1 1.3340(4) 0.2803(4) 0.4596(3) 0.173(3) Uani ? ? Cl 0
CL2 1.3723(7) 0.5040(5) 0.5888(3) 0.228(4) Uani ? ? Cl 0
H01 0.6116 -0.4786 -0.0323 0.0456 Uiso ? ? H 0
H1 0.6244 -0.2277 -0.0805 0.0313 Uiso calc C3 H 0
H2 0.9166 0.2220 -0.0822 0.0305 Uiso calc C7 H 0
H3 1.0842 0.3666 0.0172 0.0304 Uiso calc C8 H 0
H4 1.1200 0.4758 0.3400 0.0419 Uiso calc C12 H 0
H5 0.9864 0.3868 0.4408 0.0435 Uiso calc C13 H 0
H6 0.7227 -0.0822 0.4330 0.0470 Uiso calc C17 H 0
H7 0.6984 -0.2913 0.3291 0.0445 Uiso calc C18 H 0
H8 0.8153 -0.4249 0.2654 0.0421 Uiso calc C22 H 0
H9 0.7604 -0.6511 0.2454 0.0488 Uiso calc C23 H 0
H10 0.6545 -0.7710 0.1210 0.0488 Uiso calc C24 H 0
H11 0.6097 -0.6672 0.0164 0.0447 Uiso calc C25 H 0
H12 0.5297 0.0418 -0.0775 0.0364 Uiso calc C28 H 0
H13 0.4398 0.0181 -0.2111 0.0466 Uiso calc C29 H 0
H14 0.5692 -0.0269 -0.3208 0.0530 Uiso calc C30 H 0
H15 0.7886 -0.0499 -0.2985 0.0503 Uiso calc C31 H 0
H16 0.8811 -0.0247 -0.1659 0.0380 Uiso calc C32 H 0
H17 1.0880 0.5586 0.1288 0.0344 Uiso calc C34 H 0
H18 1.2695 0.7175 0.1325 0.0379 Uiso calc C35 H 0
H19 1.4735 0.6932 0.1878 0.0399 Uiso calc C36 H 0
H20 1.4974 0.5083 0.2397 0.0416 Uiso calc C37 H 0
H21 1.3179 0.3495 0.2369 0.0362 Uiso calc C38 H 0
H22 1.0126 0.1570 0.5105 0.0658 Uiso calc C40 H 0
H23 0.9779 0.2071 0.6503 0.0876 Uiso calc C41 H 0
H24 0.7767 0.2538 0.6925 0.0868 Uiso calc C42 H 0
H25 0.6059 0.2519 0.5975 0.0938 Uiso calc C43 H 0
H26 0.6381 0.1991 0.4572 0.0725 Uiso calc C44 H 0

loop_
_atom_site_aniso_label
_atom_site_aniso_U_11
_atom_site_aniso_U_22
_atom_site_aniso_U_33
_atom_site_aniso_U_12
_atom_site_aniso_U_13
_atom_site_aniso_U_23
_atom_site_aniso_type_symbol
NI 0.0161(2) 0.0147(2) 0.0182(2) -0.0013(1) 0.0012(2) 0.0027(1) Ni
C1 0.016(1) 0.018(1) 0.025(2) 0.001(1) 0.005(1) 0.003(1) C
C2 0.026(2) 0.020(2) 0.025(2) -0.002(1) 0.005(1) -0.001(1) C
C3 0.026(2) 0.022(2) 0.021(2) -0.002(1) 0.001(1) 0.001(1) C
C4 0.017(1) 0.020(1) 0.021(2) 0.002(1) 0.001(1) 0.001(1) C
C5 0.018(1) 0.021(1) 0.019(2) 0.003(1) 0.003(1) 0.002(1) C
C6 0.017(1) 0.019(1) 0.023(2) 0.002(1) 0.002(1) 0.004(1) C
C7 0.022(2) 0.024(2) 0.024(2) -0.002(1) 0.001(1) 0.008(1) C
C8 0.020(2) 0.023(2) 0.026(2) -0.003(1) 0.002(1) 0.008(1) C
C9 0.017(2) 0.018(1) 0.024(2) 0.001(1) 0.002(1) 0.004(1) C
C10 0.019(2) 0.018(1) 0.027(2) -0.000(1) 0.002(1) 0.004(1) C
C11 0.022(2) 0.021(2) 0.023(2) -0.002(1) 0.001(1) 0.004(1) C
C12 0.038(2) 0.027(2) 0.026(2) -0.008(2) 0.000(2) 0.001(2) C
C13 0.045(2) 0.026(2) 0.024(2) -0.005(2) 0.003(2) -0.002(2) C
C14 0.029(2) 0.022(2) 0.021(2) -0.000(1) 0.001(1) 0.002(1) C
C15 0.028(2) 0.028(2) 0.018(2) -0.001(1) 0.002(1) 0.004(1) C
C16 0.028(2) 0.026(2) 0.022(2) -0.002(1) 0.003(1) 0.005(1) C
C17 0.050(3) 0.031(2) 0.025(2) -0.007(2) 0.005(2) 0.007(2) C
C18 0.047(2) 0.024(2) 0.031(2) -0.006(2) 0.000(2) 0.009(2) C
C19 0.023(2) 0.019(1) 0.027(2) -0.001(1) -0.002(1) 0.006(1) C
C20 0.016(2) 0.018(1) 0.030(2) -0.000(1) 0.002(1) 0.005(1) C
C21 0.018(2) 0.018(1) 0.033(2) -0.000(1) 0.005(1) 0.004(1) C
C22 0.028(2) 0.028(2) 0.043(2) 0.002(2) -0.004(2) 0.011(2) C
C23 0.035(2) 0.030(2) 0.053(2) 0.010(2) 0.002(2) 0.017(2) C
C24 0.029(2) 0.021(2) 0.061(3) 0.007(2) 0.009(2) 0.003(2) C
C25 0.036(2) 0.020(2) 0.043(2) -0.001(2) 0.011(2) -0.002(2) C
C26 0.024(2) 0.025(2) 0.035(2) -0.001(1) 0.008(2) 0.001(2) C
C27 0.022(2) 0.020(1) 0.021(2) 0.001(1) 0.001(1) 0.004(1) C
C28 0.021(2) 0.028(2) 0.033(2) -0.001(1) 0.001(2) 0.006(2) C
C29 0.026(2) 0.040(2) 0.041(2) -0.001(2) -0.010(2) 0.011(2) C
C30 0.048(3) 0.043(2) 0.027(2) -0.001(2) -0.011(2) 0.008(2) C
C31 0.044(2) 0.050(2) 0.022(2) 0.007(2) 0.006(2) 0.008(2) C
C32 0.027(2) 0.034(2) 0.027(2) 0.008(2) 0.002(2) 0.006(2) C
C33 0.021(2) 0.022(2) 0.024(2) -0.002(1) 0.002(1) 0.002(1) C
C34 0.023(2) 0.025(2) 0.030(2) 0.000(1) 0.002(2) 0.005(1) C
C35 0.031(2) 0.022(2) 0.033(2) -0.001(2) 0.005(2) 0.006(1) C
C36 0.022(2) 0.027(2) 0.038(2) -0.006(2) 0.007(2) 0.001(2) C
C37 0.018(2) 0.031(2) 0.042(2) -0.002(2) -0.001(2) 0.002(2) C
C38 0.026(2) 0.023(2) 0.033(2) -0.001(1) -0.002(2) 0.005(1) C
C39 0.047(2) 0.025(2) 0.022(2) -0.005(2) 0.007(2) 0.003(1) C
C40 0.054(3) 0.064(3) 0.026(2) -0.009(3) 0.000(2) 0.004(2) C
C41 0.087(4) 0.080(4) 0.023(2) -0.021(4) -0.003(3) 0.004(3) C
C42 0.112(5) 0.051(3) 0.028(2) -0.016(3) 0.023(3) 0.000(2) C
C43 0.093(4) 0.075(4) 0.048(3) 0.015(3) 0.039(3) 0.005(3) C
C44 0.061(3) 0.071(3) 0.036(2) 0.015(3) 0.016(2) 0.007(2) C
N1 0.018(1) 0.019(1) 0.020(1) -0.001(1) 0.001(1) 0.002(1) N
N2 0.017(1) 0.018(1) 0.021(1) -0.000(1) 0.002(1) 0.003(1) N
N3 0.023(1) 0.019(1) 0.021(1) -0.001(1) 0.002(1) 0.004(1) N
N4 0.022(1) 0.019(1) 0.022(1) -0.001(1) 0.000(1) 0.003(1) N
N5 0.033(2) 0.021(1) 0.031(2) -0.003(1) 0.002(1) -0.000(1) N
C45 0.26(1) 0.118(9) 0.204(8) 0.016(8) -0.177(6) -0.008(7) C
CL1 0.193(4) 0.159(3) 0.168(3) 0.007(3) 0.025(3) 0.029(3) Cl
CL2 0.396(8) 0.192(3) 0.155(3) 0.022(4) 0.043(4) 0.085(2) Cl

loop_
_atom_type_symbol
_atom_type_description
_atom_type_scat_dispersion_real
_atom_type_scat_dispersion_imag
_atom_type_scat_source
C ? 0.002 0.002 International_Tables_Vol_IV_Table_2.3.1
H ? 0.000 0.000 International_Tables_Vol_IV_Table_2.3.1
Cl ? 0.132 0.159 International_Tables_Vol_IV_Table_2.3.1
N ? 0.004 0.003 International_Tables_Vol_IV_Table_2.3.1
Ni ? 0.285 1.113 International_Tables_Vol_IV_Table_2.3.1

loop_
_geom_angle_atom_site_label_1
_geom_angle_atom_site_label_2
_geom_angle_atom_site_label_3
_geom_angle
_geom_angle_site_symmetry_1
_geom_angle_site_symmetry_2
_geom_angle_site_symmetry_3
_geom_angle_publ_flag
N1 NI N2 89.8(1) . . . ?
N1 NI N3 177.4(1) . . . ?
N1 NI N4 89.4(1) . . . ?
N2 NI N3 90.6(1) . . . ?
N2 NI N4 178.8(1) . . . ?
N3 NI N4 90.2(1) . . . ?
C2 C1 C4 72.4(2) . . . ?
C2 C1 C20 121.3(3) . . . ?
C2 C1 N1 110.0(3) . . . ?
C4 C1 C20 165.4(3) . . . ?
C4 C1 N1 37.6(2) . . . ?
C20 C1 N1 128.3(3) . . . ?
C1 C2 C3 107.9(3) . . . ?
C1 C2 N5 119.3(4) . . . ?
C1 C2 H01 141.52 . . . ?
C3 C2 N5 132.7(4) . . . ?
C3 C2 H01 110.42 . . . ?
N5 C2 H01 22.40 . . . ?
C2 C3 C4 105.3(3) . . . ?
C1 C4 C3 74.2(2) . . . ?
C1 C4 C5 158.4(3) . . . ?
C1 C4 N1 37.0(2) . . . ?
C3 C4 C5 123.9(4) . . . ?
C3 C4 N1 111.1(3) . . . ?
C5 C4 N1 124.0(3) . . . ?
C4 C5 C6 121.0(4) . . . ?
C4 C5 C27 117.7(3) . . . ?
C6 C5 C27 121.0(3) . . . ?
C5 C6 C7 124.3(4) . . . ?
C5 C6 N2 125.5(3) . . . ?
C7 C6 N2 110.1(3) . . . ?
C6 C7 C8 107.2(3) . . . ?
C7 C8 C9 107.4(3) . . . ?
C8 C9 C10 124.9(3) . . . ?
C8 C9 N2 110.0(3) . . . ?
C10 C9 N2 124.8(3) . . . ?
C9 C10 C11 121.2(3) . . . ?
C9 C10 C33 120.8(3) . . . ?
C11 C10 C33 117.9(3) . . . ?
C10 C11 C12 123.8(4) . . . ?
C10 C11 C14 162.0(3) . . . ?
C10 C11 N3 125.4(3) . . . ?
C12 C11 C14 72.9(3) . . . ?
C12 C11 N3 110.3(3) . . . ?
C14 C11 N3 37.5(2) . . . ?
C11 C12 C13 106.8(4) . . . ?
C12 C13 C14 107.3(4) . . . ?
C11 C14 C13 73.0(3) . . . ?
C11 C14 C15 161.2(3) . . . ?
C11 C14 N3 37.1(2) . . . ?
C13 C14 C15 125.1(4) . . . ?
C13 C14 N3 110.0(3) . . . ?
C15 C14 N3 124.7(4) . . . ?
C14 C15 C16 122.2(4) . . . ?
C14 C15 C39 119.3(4) . . . ?
C16 C15 C39 118.3(4) . . . ?
C15 C16 C17 124.3(4) . . . ?
C15 C16 N4 125.2(4) . . . ?
C17 C16 N4 110.2(4) . . . ?
C16 C17 C18 107.0(4) . . . ?
C17 C18 C19 107.3(4) . . . ?
C18 C19 C20 125.5(4) . . . ?
C18 C19 N4 109.8(3) . . . ?
C20 C19 N4 123.8(4) . . . ?
C1 C20 C19 118.2(3) . . . ?
C1 C20 C21 117.0(4) . . . ?
C19 C20 C21 124.4(4) . . . ?
C20 C21 C22 123.5(4) . . . ?
C20 C21 C26 119.1(4) . . . ?
C22 C21 C26 117.4(4) . . . ?
C21 C22 C23 121.8(4) . . . ?
C22 C23 C24 119.4(4) . . . ?
C23 C24 C25 120.6(4) . . . ?
C24 C25 C26 120.2(4) . . . ?
C21 C26 C25 120.3(4) . . . ?
C21 C26 N5 119.7(4) . . . ?
C21 C26 H01 146.07 . . . ?
C25 C26 N5 120.0(4) . . . ?
C25 C26 H01 93.62 . . . ?
N5 C26 H01 26.41 . . . ?
C5 C27 C28 119.9(3) . . . ?
C5 C27 C32 121.3(3) . . . ?
C28 C27 C32 118.8(4) . . . ?
C27 C28 C29 120.2(4) . . . ?
C28 C29 C30 120.2(4) . . . ?
C29 C30 C31 120.1(4) . . . ?
C30 C31 C32 120.4(4) . . . ?
C27 C32 C31 120.4(4) . . . ?
C10 C33 C34 123.3(4) . . . ?
C10 C33 C38 118.3(4) . . . ?
C34 C33 C38 118.3(4) . . . ?
C33 C34 C35 120.2(4) . . . ?
C34 C35 C36 120.6(4) . . . ?
C35 C36 C37 119.7(4) . . . ?
C36 C37 C38 120.2(4) . . . ?
C33 C38 C37 121.0(4) . . . ?
C15 C39 C40 120.7(4) . . . ?
C15 C39 C44 120.5(4) . . . ?
C40 C39 C44 118.7(5) . . . ?
C39 C40 C41 120.3(6) . . . ?
C40 C41 C42 120.3(6) . . . ?
C41 C42 C43 120.4(5) . . . ?
C42 C43 C44 119.6(6) . . . ?
C39 C44 C43 120.6(6) . . . ?
NI N1 C1 125.9(3) . . . ?
NI N1 C4 128.6(2) . . . ?
C1 N1 C4 105.4(3) . . . ?
NI N2 C6 127.4(2) . . . ?
NI N2 C9 127.3(3) . . . ?
C6 N2 C9 105.2(3) . . . ?
NI N3 C11 127.4(3) . . . ?
NI N3 C14 126.8(3) . . . ?
C11 N3 C14 105.5(3) . . . ?
NI N4 C16 125.8(3) . . . ?
NI N4 C19 128.3(3) . . . ?
C16 N4 C19 105.6(3) . . . ?
C2 N5 C26 121.6(4) . . . ?
CL1 C45 CL2 109.8(8) . . . ?
C2 H01 C26 73.14 . . . ?

loop_
_geom_bond_atom_site_label_1
_geom_bond_atom_site_label_2
_geom_bond_distance
_geom_bond_site_symmetry_1
_geom_bond_site_symmetry_2
_geom_bond_publ_flag
NI N1 1.903(3) . . ?
NI N2 1.915(3) . . ?
NI N3 1.913(3) . . ?
NI N4 1.930(3) . . ?
C1 C2 1.428(5) . . ?
C1 C4 2.186(5) . . ?
C1 C20 1.390(6) . . ?
C1 N1 1.365(5) . . ?
C2 C3 1.368(6) . . ?
C2 N5 1.365(5) . . ?
C2 H01 2.0650 . . ?
C3 C4 1.427(5) . . ?
C4 C5 1.392(5) . . ?
C4 N1 1.383(5) . . ?
C5 C6 1.389(5) . . ?
C5 C27 1.495(5) . . ?
C6 C7 1.441(5) . . ?
C6 N2 1.385(5) . . ?
C7 C8 1.344(5) . . ?
C8 C9 1.440(5) . . ?
C9 C10 1.390(5) . . ?
C9 N2 1.385(4) . . ?
C10 C11 1.395(5) . . ?
C10 C33 1.492(5) . . ?
C11 C12 1.438(6) . . ?
C11 C14 2.197(5) . . ?
C11 N3 1.374(5) . . ?
C12 C13 1.355(6) . . ?
C13 C14 1.430(5) . . ?
C14 C15 1.389(5) . . ?
C14 N3 1.386(5) . . ?
C15 C16 1.385(5) . . ?
C15 C39 1.499(6) . . ?
C16 C17 1.426(6) . . ?
C16 N4 1.384(5) . . ?
C17 C18 1.357(6) . . ?
C18 C19 1.432(6) . . ?
C19 C20 1.407(5) . . ?
C19 N4 1.379(5) . . ?
C20 C21 1.459(5) . . ?
C21 C22 1.395(6) . . ?
C21 C26 1.425(6) . . ?
C22 C23 1.391(6) . . ?
C23 C24 1.392(7) . . ?
C24 C25 1.374(7) . . ?
C25 C26 1.398(6) . . ?
C26 N5 1.396(6) . . ?
C26 H01 1.9785 . . ?
C27 C28 1.398(6) . . ?
C27 C32 1.395(6) . . ?
C28 C29 1.393(6) . . ?
C29 C30 1.375(7) . . ?
C30 C31 1.378(7) . . ?
C31 C32 1.387(6) . . ?
C33 C34 1.397(6) . . ?
C33 C38 1.399(6) . . ?
C34 C35 1.392(5) . . ?
C35 C36 1.378(6) . . ?
C36 C37 1.385(7) . . ?
C37 C38 1.381(6) . . ?
C39 C40 1.376(7) . . ?
C39 C44 1.378(8) . . ?
C40 C41 1.402(7) . . ?
C41 C42 1.35(1) . . ?
C42 C43 1.37(1) . . ?
C43 C44 1.403(8) . . ?
C45 CL1 1.84(2) . . ?
C45 CL2 1.61(1) . . ?

loop_
_geom_contact_atom_site_label_1
_geom_contact_atom_site_label_2
_geom_contact_distance
_geom_contact_site_symmetry_1
_geom_contact_site_symmetry_2
_geom_contact_publ_flag
? ? ? ? ? ?
